data_4024634
loop_
_publ_author_name
'Agostino Pietrangelo'
'Brian O. Patrick'
'Mark J. MacLachlan'
'Michael O. Wolf'

_publ_section_title
;
Conjugated Thiophene-Containing Oligoacenes Through Photocyclization: Bent
Acenedithiophenes and a Thiahelicene
;
_journal_name_full 'Journal of Organic Chemistry'
_journal_page_first 4918
_journal_page_last 4926
_journal_paper_doi 10.1021/jo900590u
_journal_volume 74
_journal_year 2009
_chemical_formula_sum 'C30 H18 S2'
_chemical_formula_weight 442.56
_chemical_name_systematic
;
 ?
;
_space_group_IT_number 14
_symmetry_cell_setting monoclinic
_symmetry_space_group_name_Hall '-P 2ybc'
_symmetry_space_group_name_H-M 'P 1 21/c 1'
_atom_sites_solution_hydrogens geom
_atom_sites_solution_primary direct
_atom_sites_solution_secondary difmap
_audit_creation_method SHELXL-97
_cell_angle_alpha 90.00
_cell_angle_beta 92.019(2)
_cell_angle_gamma 90.00
_cell_formula_units_Z 2
_cell_length_a 20.836(3)
_cell_length_b 7.2033(10)
_cell_length_c 6.9755(10)
_cell_measurement_reflns_used 2087
_cell_measurement_temperature 150(2)
_cell_measurement_theta_max 27.53
_cell_measurement_theta_min 3.20
_cell_volume 1046.3(3)
_computing_cell_refinement 'Bruker SAINT v7.34A'
_computing_data_collection 'Bruker APEX2 v2.1-4'
_computing_data_reduction 'Bruker SAINT v7.34A'
_computing_structure_refinement 'SHELXL-97 (Sheldrick, 1997)'
_diffrn_ambient_temperature 150(2)
_diffrn_measured_fraction_theta_full 0.996
_diffrn_measured_fraction_theta_max 0.996
_diffrn_measurement_device_type 'Bruker APEXII'
_diffrn_measurement_method 'omega and phi scans'
_diffrn_radiation_monochromator 'Si-<111> channel cut crystal'
_diffrn_radiation_source synchrotron
_diffrn_radiation_type synchrotron
_diffrn_radiation_wavelength 0.77490
_diffrn_reflns_av_R_equivalents 0.0576
_diffrn_reflns_av_sigmaI/netI 0.0449
_diffrn_reflns_limit_h_max 27
_diffrn_reflns_limit_h_min -27
_diffrn_reflns_limit_k_max 9
_diffrn_reflns_limit_k_min -9
_diffrn_reflns_limit_l_max 9
_diffrn_reflns_limit_l_min -9
_diffrn_reflns_number 12898
_diffrn_reflns_theta_full 31.21
_diffrn_reflns_theta_max 31.21
_diffrn_reflns_theta_min 3.20
_exptl_absorpt_coefficient_mu 0.338
_exptl_absorpt_correction_T_max 0.998
_exptl_absorpt_correction_T_min 0.817
_exptl_absorpt_correction_type multi-scan
_exptl_crystal_density_diffrn 1.405
_exptl_crystal_density_method 'not measured'
_exptl_crystal_description plate
_exptl_crystal_F_000 460
_exptl_crystal_size_max 0.21
_exptl_crystal_size_mid 0.11
_exptl_crystal_size_min 0.005
_refine_diff_density_max 0.403
_refine_diff_density_min -0.327
_refine_diff_density_rms 0.059
_refine_ls_extinction_method none
_refine_ls_goodness_of_fit_ref 1.004
_refine_ls_hydrogen_treatment constr
_refine_ls_matrix_type full
_refine_ls_number_parameters 145
_refine_ls_number_reflns 2619
_refine_ls_number_restraints 0
_refine_ls_restrained_S_all 1.004
_refine_ls_R_factor_all 0.0688
_refine_ls_R_factor_gt 0.0441
_refine_ls_shift/su_max 0.001
_refine_ls_shift/su_mean 0.000
_refine_ls_structure_factor_coef Fsqd
_refine_ls_weighting_details 'calc w=1/[\s^2^(Fo^2^)+(0.0675P)^2^+0.3134P] where P=(Fo^2^+2Fc^2^)/3'
_refine_ls_weighting_scheme calc
_refine_ls_wR_factor_gt 0.1102
_refine_ls_wR_factor_ref 0.1256
_reflns_number_gt 1901
_reflns_number_total 2619
_reflns_threshold_expression >2sigma(I)
_cod_data_source_file jo900590u_si_006.cif
_cod_data_source_block new
_cod_original_sg_symbol_H-M 'P 21/c'
_cod_database_code 4024634

loop_
_symmetry_equiv_pos_as_xyz
'x, y, z'
'-x, y+1/2, -z+1/2'
'-x, -y, -z'
'x, -y-1/2, z-1/2'

loop_
_atom_site_label
_atom_site_type_symbol
_atom_site_fract_x
_atom_site_fract_y
_atom_site_fract_z
_atom_site_U_iso_or_equiv
_atom_site_adp_type
_atom_site_occupancy
_atom_site_symmetry_multiplicity
_atom_site_calc_flag
_atom_site_refinement_flags
_atom_site_disorder_assembly
_atom_site_disorder_group
C1 C 0.63581(10) 0.0186(3) 0.4811(3) 0.0283(4) Uani 1 1 d . . .
C2 C 0.56752(10) 0.0191(3) 0.4945(3) 0.0276(4) Uani 1 1 d . . .
C3 C 0.53564(10) 0.0608(3) 0.6615(3) 0.0283(4) Uani 1 1 d . . .
H3 H 0.5598 0.1021 0.7714 0.034 Uiso 1 1 calc R . .
C4 C 0.53084(10) -0.0436(3) 0.3283(3) 0.0277(4) Uani 1 1 d . . .
C5 C 0.56337(10) -0.0905(3) 0.1570(3) 0.0312(4) Uani 1 1 d . . .
H5 H 0.5387 -0.1252 0.0457 0.037 Uiso 1 1 calc R . .
C6 C 0.62837(10) -0.0868(3) 0.1491(3) 0.0312(4) Uani 1 1 d . . .
H6 H 0.6485 -0.1169 0.0331 0.037 Uiso 1 1 calc R . .
C7 C 0.66645(10) -0.0372(3) 0.3164(3) 0.0287(4) Uani 1 1 d . . .
C8 C 0.73455(10) -0.0468(3) 0.3439(3) 0.0311(4) Uani 1 1 d . . .
H8 H 0.7627 -0.0823 0.2461 0.037 Uiso 1 1 calc R . .
C9 C 0.75519(10) 0.0007(3) 0.5266(3) 0.0299(4) Uani 1 1 d . . .
C10 C 0.82109(10) 0.0014(3) 0.6085(3) 0.0305(4) Uani 1 1 d . . .
C11 C 0.86912(10) -0.1033(3) 0.5228(3) 0.0352(5) Uani 1 1 d . . .
H11 H 0.8587 -0.1756 0.4120 0.042 Uiso 1 1 calc R . .
C12 C 0.93109(11) -0.1022(3) 0.5977(3) 0.0394(5) Uani 1 1 d . . .
H12 H 0.9630 -0.1740 0.5380 0.047 Uiso 1 1 calc R . .
C13 C 0.94767(11) 0.0026(4) 0.7595(3) 0.0394(5) Uani 1 1 d . . .
H13 H 0.9907 0.0040 0.8095 0.047 Uiso 1 1 calc R . .
C14 C 0.90076(11) 0.1044(3) 0.8461(3) 0.0415(6) Uani 1 1 d . . .
H14 H 0.9115 0.1755 0.9574 0.050 Uiso 1 1 calc R . .
C15 C 0.83805(11) 0.1042(3) 0.7724(3) 0.0378(5) Uani 1 1 d . . .
H15 H 0.8063 0.1747 0.8342 0.045 Uiso 1 1 calc R . .
S1 S 0.69111(2) 0.06348(7) 0.66686(7) 0.03140(16) Uani 1 1 d . . .

loop_
_atom_site_aniso_label
_atom_site_aniso_U_11
_atom_site_aniso_U_22
_atom_site_aniso_U_33
_atom_site_aniso_U_23
_atom_site_aniso_U_13
_atom_site_aniso_U_12
C1 0.0327(10) 0.0249(10) 0.0270(9) -0.0001(7) -0.0017(8) -0.0013(8)
C2 0.0314(10) 0.0233(9) 0.0279(10) -0.0013(7) -0.0029(8) 0.0001(8)
C3 0.0334(10) 0.0256(9) 0.0256(9) -0.0015(8) -0.0034(7) -0.0007(8)
C4 0.0335(10) 0.0229(9) 0.0264(9) 0.0006(7) -0.0022(8) 0.0021(8)
C5 0.0378(11) 0.0301(11) 0.0253(9) -0.0024(8) -0.0027(8) 0.0005(8)
C6 0.0371(11) 0.0303(11) 0.0261(9) -0.0008(8) 0.0008(8) 0.0028(8)
C7 0.0327(10) 0.0243(10) 0.0290(10) 0.0005(7) 0.0007(8) -0.0008(8)
C8 0.0331(11) 0.0290(10) 0.0313(10) 0.0007(8) 0.0018(8) 0.0002(8)
C9 0.0305(10) 0.0266(9) 0.0324(10) -0.0006(8) 0.0008(8) -0.0010(8)
C10 0.0303(10) 0.0299(10) 0.0313(10) 0.0011(8) -0.0007(8) -0.0016(8)
C11 0.0323(11) 0.0388(12) 0.0343(11) -0.0024(9) 0.0011(9) 0.0022(9)
C12 0.0339(12) 0.0441(13) 0.0403(12) 0.0011(10) 0.0022(9) 0.0035(10)
C13 0.0320(12) 0.0441(13) 0.0415(12) 0.0031(10) -0.0044(9) -0.0007(10)
C14 0.0397(13) 0.0451(14) 0.0392(12) -0.0055(10) -0.0055(10) -0.0009(10)
C15 0.0356(12) 0.0414(13) 0.0361(11) -0.0060(9) -0.0009(9) 0.0021(9)
S1 0.0298(3) 0.0354(3) 0.0289(3) -0.0043(2) -0.00136(18) -0.0004(2)

loop_
_atom_type_symbol
_atom_type_description
_atom_type_scat_dispersion_real
_atom_type_scat_dispersion_imag
_atom_type_scat_source
C C -0.0020 0.0020 'International Tables Vol C Tables 4.2.6.8 and 6.1.1.4'
H H 0.0000 0.0000 'International Tables Vol C Tables 4.2.6.8 and 6.1.1.4'
S S 0.1206 0.1480 'International Tables Vol C Tables 4.2.6.8 and 6.1.1.4'

loop_
_geom_angle_atom_site_label_1
_geom_angle_atom_site_label_2
_geom_angle_atom_site_label_3
_geom_angle
_geom_angle_site_symmetry_1
_geom_angle_site_symmetry_3
_geom_angle_publ_flag
C7 C1 C2 122.76(18) . . ?
C7 C1 S1 111.00(16) . . ?
C2 C1 S1 125.97(16) . . ?
C3 C2 C1 124.07(18) . . ?
C3 C2 C4 119.07(18) . . ?
C1 C2 C4 116.62(18) . . ?
C2 C3 C4 121.76(18) . 3_656 ?
C2 C3 H3 119.1 . . ?
C4 C3 H3 119.1 3_656 . ?
C3 C4 C5 121.35(18) 3_656 . ?
C3 C4 C2 119.17(18) 3_656 . ?
C5 C4 C2 119.48(18) . . ?
C6 C5 C4 122.02(19) . . ?
C6 C5 H5 119.0 . . ?
C4 C5 H5 119.0 . . ?
C5 C6 C7 119.78(19) . . ?
C5 C6 H6 120.1 . . ?
C7 C6 H6 120.1 . . ?
C1 C7 C8 112.68(18) . . ?
C1 C7 C6 119.11(19) . . ?
C8 C7 C6 128.11(19) . . ?
C9 C8 C7 112.95(19) . . ?
C9 C8 H8 123.5 . . ?
C7 C8 H8 123.5 . . ?
C8 C9 C10 128.28(19) . . ?
C8 C9 S1 111.38(16) . . ?
C10 C9 S1 120.33(16) . . ?
C15 C10 C11 118.0(2) . . ?
C15 C10 C9 121.76(19) . . ?
C11 C10 C9 120.22(19) . . ?
C12 C11 C10 120.6(2) . . ?
C12 C11 H11 119.7 . . ?
C10 C11 H11 119.7 . . ?
C11 C12 C13 120.9(2) . . ?
C11 C12 H12 119.5 . . ?
C13 C12 H12 119.5 . . ?
C14 C13 C12 119.0(2) . . ?
C14 C13 H13 120.5 . . ?
C12 C13 H13 120.5 . . ?
C13 C14 C15 120.7(2) . . ?
C13 C14 H14 119.7 . . ?
C15 C14 H14 119.7 . . ?
C14 C15 C10 120.8(2) . . ?
C14 C15 H15 119.6 . . ?
C10 C15 H15 119.6 . . ?
C1 S1 C9 91.95(10) . . ?

loop_
_geom_bond_atom_site_label_1
_geom_bond_atom_site_label_2
_geom_bond_distance
_geom_bond_site_symmetry_2
_geom_bond_publ_flag
C1 C7 1.393(3) . ?
C1 C2 1.429(3) . ?
C1 S1 1.734(2) . ?
C2 C3 1.394(3) . ?
C2 C4 1.439(3) . ?
C3 C4 1.395(3) 3_656 ?
C3 H3 0.9500 . ?
C4 C3 1.395(3) 3_656 ?
C4 C5 1.435(3) . ?
C5 C6 1.358(3) . ?
C5 H5 0.9500 . ?
C6 C7 1.433(3) . ?
C6 H6 0.9500 . ?
C7 C8 1.427(3) . ?
C8 C9 1.374(3) . ?
C8 H8 0.9500 . ?
C9 C10 1.469(3) . ?
C9 S1 1.743(2) . ?
C10 C15 1.397(3) . ?
C10 C11 1.404(3) . ?
C11 C12 1.376(3) . ?
C11 H11 0.9500 . ?
C12 C13 1.391(3) . ?
C12 H12 0.9500 . ?
C13 C14 1.379(3) . ?
C13 H13 0.9500 . ?
C14 C15 1.387(3) . ?
C14 H14 0.9500 . ?
C15 H15 0.9500 . ?

loop_
_geom_torsion_atom_site_label_1
_geom_torsion_atom_site_label_2
_geom_torsion_atom_site_label_3
_geom_torsion_atom_site_label_4
_geom_torsion
_geom_torsion_site_symmetry_1
_geom_torsion_site_symmetry_2
_geom_torsion_site_symmetry_3
_geom_torsion_site_symmetry_4
_geom_torsion_publ_flag
C7 C1 C2 C3 175.05(19) . . . . ?
S1 C1 C2 C3 1.6(3) . . . . ?
C7 C1 C2 C4 0.7(3) . . . . ?
S1 C1 C2 C4 -172.82(15) . . . . ?
C1 C2 C3 C4 -174.28(19) . . . 3_656 ?
C4 C2 C3 C4 0.0(3) . . . 3_656 ?
C3 C2 C4 C3 0.0(3) . . . 3_656 ?
C1 C2 C4 C3 174.71(18) . . . 3_656 ?
C3 C2 C4 C5 -178.74(18) . . . . ?
C1 C2 C4 C5 -4.1(3) . . . . ?
C3 C4 C5 C6 -175.34(19) 3_656 . . . ?
C2 C4 C5 C6 3.4(3) . . . . ?
C4 C5 C6 C7 0.9(3) . . . . ?
C2 C1 C7 C8 -173.07(18) . . . . ?
S1 C1 C7 C8 1.3(2) . . . . ?
C2 C1 C7 C6 3.5(3) . . . . ?
S1 C1 C7 C6 177.86(15) . . . . ?
C5 C6 C7 C1 -4.3(3) . . . . ?
C5 C6 C7 C8 171.7(2) . . . . ?
C1 C7 C8 C9 0.1(3) . . . . ?
C6 C7 C8 C9 -176.1(2) . . . . ?
C7 C8 C9 C10 178.0(2) . . . . ?
C7 C8 C9 S1 -1.4(2) . . . . ?
C8 C9 C10 C15 160.0(2) . . . . ?
S1 C9 C10 C15 -20.7(3) . . . . ?
C8 C9 C10 C11 -20.3(3) . . . . ?
S1 C9 C10 C11 159.02(17) . . . . ?
C15 C10 C11 C12 -0.8(3) . . . . ?
C9 C10 C11 C12 179.5(2) . . . . ?
C10 C11 C12 C13 -0.1(4) . . . . ?
C11 C12 C13 C14 0.8(4) . . . . ?
C12 C13 C14 C15 -0.6(4) . . . . ?
C13 C14 C15 C10 -0.3(4) . . . . ?
C11 C10 C15 C14 0.9(3) . . . . ?
C9 C10 C15 C14 -179.3(2) . . . . ?
C7 C1 S1 C9 -1.74(16) . . . . ?
C2 C1 S1 C9 172.39(19) . . . . ?
C8 C9 S1 C1 1.80(17) . . . . ?
C10 C9 S1 C1 -177.63(18) . . . . ?
